data_7110317
loop_
_publ_author_name
'Arulsamy, Navamoney'
'Bohle, D. Scott'
'Butikofer, Jeffrey L.'
'Stephens, Peter W.'
'Yee, Gordon T.'

_publ_section_title
;
 Spatiotemporal defined release of nitric oxide
;
_journal_issue 16
_journal_name_full 'Chemical Communications'
_journal_page_first 1856
_journal_page_last 1857
_journal_paper_doi 10.1039/b404728a
_journal_year 2004
_chemical_formula_sum 'C6 H6 N O3'
_chemical_formula_weight 140.12
_chemical_name_systematic
;
?
;
_space_group_IT_number 148
_symmetry_cell_setting rhombohedral
_symmetry_space_group_name_Hall '-R 3'
_symmetry_space_group_name_H-M 'R -3 :H'
_atom_sites_solution_hydrogens geom
_atom_sites_solution_primary direct
_atom_sites_solution_secondary difmap
_audit_creation_method SHELXL-97
_cell_angle_alpha 90.00
_cell_angle_beta 90.00
_cell_angle_gamma 120.00
_cell_formula_units_Z 6
_cell_length_a 16.540(6)
_cell_length_b 16.540(6)
_cell_length_c 5.432(3)
_cell_measurement_reflns_used 28
_cell_measurement_temperature 173(2)
_cell_measurement_theta_max 12.42
_cell_measurement_theta_min 4.92
_cell_volume 1286.9(10)
_computing_cell_refinement 'Bruker XSCANS V. 2.31'
_computing_data_collection 'Bruker XSCANS V. 2.31'
_computing_data_reduction 'Bruker SHELXTL V. 5.10'
_computing_molecular_graphics 'Bruker SHELXTL V. 5.10'
_computing_publication_material 'Bruker SHELXTL V. 5.10'
_computing_structure_refinement 'SHELXL-97 (Sheldrick, 1997)'
_computing_structure_solution 'SHELXS-97 (Sheldrick, 1990)'
_diffrn_ambient_temperature 173(2)
_diffrn_measured_fraction_theta_full 0.963
_diffrn_measured_fraction_theta_max 0.963
_diffrn_measurement_device_type 'Bruker P4'
_diffrn_measurement_method '\w scans'
_diffrn_radiation_monochromator graphite
_diffrn_radiation_source 'fine-focus sealed tube'
_diffrn_radiation_type MoK\a
_diffrn_radiation_wavelength 0.71073
_diffrn_reflns_av_R_equivalents 0.0321
_diffrn_reflns_av_sigmaI/netI 0.0285
_diffrn_reflns_limit_h_max 17
_diffrn_reflns_limit_h_min -1
_diffrn_reflns_limit_k_max 1
_diffrn_reflns_limit_k_min -19
_diffrn_reflns_limit_l_max 1
_diffrn_reflns_limit_l_min -6
_diffrn_reflns_number 741
_diffrn_reflns_theta_full 24.99
_diffrn_reflns_theta_max 24.99
_diffrn_reflns_theta_min 2.46
_diffrn_standards_decay_% >1
_diffrn_standards_interval_count 97
_diffrn_standards_number 3
_exptl_absorpt_coefficient_mu 0.089
_exptl_absorpt_correction_type none
_exptl_crystal_colour colorless
_exptl_crystal_density_diffrn 1.085
_exptl_crystal_density_method 'not measured'
_exptl_crystal_description hexagonal_prism
_exptl_crystal_F_000 438
_exptl_crystal_size_max 0.90
_exptl_crystal_size_mid 0.40
_exptl_crystal_size_min 0.36
_refine_diff_density_max 0.198
_refine_diff_density_min -0.360
_refine_diff_density_rms 0.041
_refine_ls_extinction_method none
_refine_ls_goodness_of_fit_ref 1.055
_refine_ls_hydrogen_treatment mixed
_refine_ls_matrix_type full
_refine_ls_number_parameters 53
_refine_ls_number_reflns 491
_refine_ls_number_restraints 0
_refine_ls_restrained_S_all 1.055
_refine_ls_R_factor_all 0.0382
_refine_ls_R_factor_gt 0.0363
_refine_ls_shift/su_max 0.000
_refine_ls_shift/su_mean 0.000
_refine_ls_structure_factor_coef Fsqd
_refine_ls_weighting_details 'calc w=1/[\s^2^(Fo^2^)+(0.0503P)^2^+1.6430P] where P=(Fo^2^+2Fc^2^)/3'
_refine_ls_weighting_scheme calc
_refine_ls_wR_factor_gt 0.0945
_refine_ls_wR_factor_ref 0.0959
_reflns_number_gt 460
_reflns_number_total 491
_reflns_threshold_expression >2sigma(I)
_cod_data_source_file b404728asup1.cif
_cod_data_source_block jlb13x
_cod_depositor_comments
;
The following automatic conversions were performed:

'_symmetry_cell_setting' value 'Rhombohedral' changed to
'rhombohedral' according to
/home/saulius/struct/CIF-dictionaries/cif_core.dic dictionary named
'cif_core.dic' version 2.4.2 from 2011-04-26.

Automatic conversion script
Id: cif_fix_values 1891 2012-01-12 08:04:46Z andrius 
;
_cod_original_cell_volume 1287.0(9)
_cod_original_sg_symbol_H-M R-3
_cod_database_code 7110317

loop_
_symmetry_equiv_pos_as_xyz
'x, y, z'
'-y, x-y, z'
'-x+y, -x, z'
'x+2/3, y+1/3, z+1/3'
'-y+2/3, x-y+1/3, z+1/3'
'-x+y+2/3, -x+1/3, z+1/3'
'x+1/3, y+2/3, z+2/3'
'-y+1/3, x-y+2/3, z+2/3'
'-x+y+1/3, -x+2/3, z+2/3'
'-x, -y, -z'
'y, -x+y, -z'
'x-y, x, -z'
'-x+2/3, -y+1/3, -z+1/3'
'y+2/3, -x+y+1/3, -z+1/3'
'x-y+2/3, x+1/3, -z+1/3'
'-x+1/3, -y+2/3, -z+2/3'
'y+1/3, -x+y+2/3, -z+2/3'
'x-y+1/3, x+2/3, -z+2/3'

loop_
_atom_site_label
_atom_site_type_symbol
_atom_site_fract_x
_atom_site_fract_y
_atom_site_fract_z
_atom_site_U_iso_or_equiv
_atom_site_adp_type
_atom_site_occupancy
_atom_site_symmetry_multiplicity
_atom_site_calc_flag
_atom_site_refinement_flags
O1 O 0.6667 0.3333 -0.0778(13) 0.122(5) Uani 0.527(15) 3 d SP
C1 C 0.55533(9) 0.00438(10) 0.1976(3) 0.0206(4) Uani 1 1 d .
H1 H 0.5938(13) 0.0076(13) 0.340(3) 0.031(4) Uiso 1 1 d .
C2 C 0.53335(9) 0.07432(9) 0.1635(2) 0.0189(4) Uani 1 1 d .
O2 O 0.56972(7) 0.14727(7) 0.33003(18) 0.0234(4) Uani 1 1 d .
H2 H 0.5432(16) 0.1805(17) 0.311(4) 0.052(6) Uiso 1 1 d .
C3 C 0.47780(9) 0.06995(10) -0.0346(2) 0.0203(4) Uani 1 1 d .
H3 H 0.4624(11) 0.1179(12) -0.066(3) 0.022(4) Uiso 1 1 d .

loop_
_atom_site_aniso_label
_atom_site_aniso_U_11
_atom_site_aniso_U_22
_atom_site_aniso_U_33
_atom_site_aniso_U_23
_atom_site_aniso_U_13
_atom_site_aniso_U_12
O1 0.142(6) 0.142(6) 0.082(6) 0.000 0.000 0.071(3)
C1 0.0164(7) 0.0227(8) 0.0233(7) 0.0021(5) 0.0008(5) 0.0102(6)
C2 0.0134(7) 0.0173(7) 0.0237(7) 0.0012(5) 0.0041(5) 0.0060(5)
O2 0.0199(6) 0.0205(6) 0.0311(6) -0.0051(4) -0.0034(4) 0.0112(4)
C3 0.0168(7) 0.0187(7) 0.0277(8) 0.0040(6) 0.0030(5) 0.0105(6)

loop_
_atom_type_symbol
_atom_type_description
_atom_type_scat_dispersion_real
_atom_type_scat_dispersion_imag
_atom_type_scat_source
C C 0.0033 0.0016 'International Tables Vol C Tables 4.2.6.8 and 6.1.1.4'
H H 0.0000 0.0000 'International Tables Vol C Tables 4.2.6.8 and 6.1.1.4'
N N 0.0061 0.0033 'International Tables Vol C Tables 4.2.6.8 and 6.1.1.4'
O O 0.0106 0.0060 'International Tables Vol C Tables 4.2.6.8 and 6.1.1.4'

loop_
_geom_angle_atom_site_label_1
_geom_angle_atom_site_label_2
_geom_angle_atom_site_label_3
_geom_angle
_geom_angle_site_symmetry_1
C3 C1 C2 120.15(13) 10_655
O2 C2 C1 117.37(12) .
O2 C2 C3 122.59(13) .
C1 C2 C3 120.04(13) .
C1 C3 C2 119.82(13) 10_655

loop_
_geom_bond_atom_site_label_1
_geom_bond_atom_site_label_2
_geom_bond_distance
_geom_bond_site_symmetry_2
O1 O1 0.965(14) 16_654
C1 C3 1.387(2) 10_655
C1 C2 1.387(2) .
C2 O2 1.3819(17) .
C2 C3 1.393(2) .
C3 C1 1.386(2) 10_655
